data_1571991
loop_
_publ_author_name
'Yang, Wenbang'
'White, Andrew J. P.'
'Crimmin, Mark R.'

_publ_section_title
;
 Cross-coupling of CO and an isocyanide mediated by a tetrameric magnesium
 hydride cluster.
;
_journal_issue 30
_journal_name_full 'Chemical science'
_journal_page_first 11807
_journal_page_last 11813
_journal_paper_doi 10.1039/d4sc02638a
_journal_volume 15
_journal_year 2024
_chemical_formula_moiety 'C88 H118 Mg4 N10 O2, 4(C4 H10 O)'
_chemical_formula_sum 'C104 H158 Mg4 N10 O6'
_chemical_formula_weight 1741.63
_space_group_crystal_system monoclinic
_space_group_IT_number 15
_space_group_name_Hall '-C 2yc'
_space_group_name_H-M_alt 'C 1 2/c 1'
_atom_sites_solution_hydrogens geom
_audit_creation_method SHELXL-2018/3
_audit_update_record
;
2024-01-26 deposited with the CCDC.	2024-06-24 downloaded from the CCDC.
;
_cell_angle_alpha 90
_cell_angle_beta 93.0767(9)
_cell_angle_gamma 90
_cell_formula_units_Z 4
_cell_length_a 23.1551(2)
_cell_length_b 13.13534(12)
_cell_length_c 33.9649(4)
_cell_measurement_reflns_used 26076
_cell_measurement_temperature 173(2)
_cell_measurement_theta_max 73.1460
_cell_measurement_theta_min 3.8450
_cell_volume 10315.54(18)
_computing_cell_refinement 'CrysAlisPro, Rigaku OD'
_computing_data_collection 'CrysAlisPro, Rigaku OD'
_computing_data_reduction 'CrysAlisPro, Rigaku OD'
_computing_molecular_graphics 'Bruker SHELXTL'
_computing_publication_material 'CIFTAB-2014 (Sheldrick, 2017)'
_computing_structure_refinement 'SHELXL-2018/3 (Sheldrick, 2018)'
_computing_structure_solution 'SHELXS-2014 (Sheldrick, 2017)'
_diffrn_ambient_temperature 173(2)
_diffrn_detector_area_resol_mean 10.4115
_diffrn_measured_fraction_theta_full 1.000
_diffrn_measured_fraction_theta_max 0.993
_diffrn_measurement_device_type 'Agilent Xcalibur PX Ultra A'
_diffrn_measurement_method 'omega scans'
_diffrn_radiation_type CuK\a
_diffrn_radiation_wavelength 1.54184
_diffrn_reflns_av_R_equivalents 0.0509
_diffrn_reflns_av_unetI/netI 0.0233
_diffrn_reflns_Laue_measured_fraction_full 1.000
_diffrn_reflns_Laue_measured_fraction_max 0.993
_diffrn_reflns_limit_h_max 28
_diffrn_reflns_limit_h_min -28
_diffrn_reflns_limit_k_max 16
_diffrn_reflns_limit_k_min -16
_diffrn_reflns_limit_l_max 42
_diffrn_reflns_limit_l_min -41
_diffrn_reflns_number 89212
_diffrn_reflns_point_group_measured_fraction_full 1.000
_diffrn_reflns_point_group_measured_fraction_max 0.993
_diffrn_reflns_theta_full 67.684
_diffrn_reflns_theta_max 73.867
_diffrn_reflns_theta_min 3.824
_diffrn_source 'Enhance Ultra (Cu) X-ray Source'
_exptl_absorpt_coefficient_mu 0.754
_exptl_absorpt_correction_T_max 0.879
_exptl_absorpt_correction_T_min 0.856
_exptl_absorpt_correction_type analytical
_exptl_absorpt_process_details
; 
CrysAlisPro 1.171.38.46 (Rigaku Oxford Diffraction, 2015) 
Analytical numeric absorption correction using a multifaceted crystal 
model based on expressions derived by R.C. Clark & J.S. Reid. 
(Clark, R. C. & Reid, J. S. (1995). Acta Cryst. A51, 887-897) 
Empirical absorption correction using spherical harmonics, 
implemented in SCALE3 ABSPACK scaling algorithm. 
;
_exptl_crystal_colour Yellow
_exptl_crystal_density_diffrn 1.121
_exptl_crystal_description blocks
_exptl_crystal_F_000 3792
_exptl_crystal_size_max 0.270
_exptl_crystal_size_mid 0.234
_exptl_crystal_size_min 0.209
_refine_diff_density_max 1.052
_refine_diff_density_min -0.707
_refine_diff_density_rms 0.054
_refine_ls_extinction_method none
_refine_ls_goodness_of_fit_ref 1.029
_refine_ls_hydrogen_treatment constr
_refine_ls_matrix_type full
_refine_ls_number_parameters 588
_refine_ls_number_reflns 10391
_refine_ls_number_restraints 58
_refine_ls_restrained_S_all 1.027
_refine_ls_R_factor_all 0.0738
_refine_ls_R_factor_gt 0.0597
_refine_ls_shift/su_max 0.001
_refine_ls_shift/su_mean 0.000
_refine_ls_structure_factor_coef Fsqd
_refine_ls_weighting_details 'w=1/[\s^2^(Fo^2^)+(0.1041P)^2^+11.1479P] where P=(Fo^2^+2Fc^2^)/3'
_refine_ls_weighting_scheme calc
_refine_ls_wR_factor_gt 0.1694
_refine_ls_wR_factor_ref 0.1843
_reflns_Friedel_coverage 0.000
_reflns_number_gt 8324
_reflns_number_total 10391
_reflns_threshold_expression 'I > 2\s(I)'
_cod_data_source_file d4sc02638a3.cif
_cod_data_source_block 3_2
_cod_depositor_comments 'Adding full bibliography for 1571986--1571991.cif.'
_cod_original_cell_volume 10315.55(18)
_cod_original_sg_symbol_H-M 'C 2/c'
_cod_database_code 1571991
_shelx_shelxl_version_number 2018/3
_shelx_space_group_comment
; 
The symmetry employed for this shelxl refinement is uniquely defined 
by the following loop, which should always be used as a source of 
symmetry information in preference to the above space-group names. 
They are only intended as comments. 
;

loop_
_space_group_symop_operation_xyz
'x, y, z'
'-x, y, -z+1/2'
'x+1/2, y+1/2, z'
'-x+1/2, y+1/2, -z+1/2'
'-x, -y, -z'
'x, -y, z-1/2'
'-x+1/2, -y+1/2, -z'
'x+1/2, -y+1/2, z-1/2'

loop_
_atom_site_label
_atom_site_type_symbol
_atom_site_fract_x
_atom_site_fract_y
_atom_site_fract_z
_atom_site_U_iso_or_equiv
_atom_site_adp_type
_atom_site_occupancy
_atom_site_site_symmetry_order
_atom_site_calc_flag
_atom_site_refinement_flags_posn
_atom_site_refinement_flags_adp
_atom_site_refinement_flags_occupancy
_atom_site_disorder_assembly
_atom_site_disorder_group
Mg1 Mg 0.56668(3) 0.59832(5) 0.24669(2) 0.03827(19) Uani 1 1 d . . . . .
Mg2 Mg 0.50649(3) 0.73198(5) 0.16716(2) 0.02923(16) Uani 1 1 d . . . . .
N1 N 0.64339(7) 0.51692(13) 0.25534(5) 0.0347(4) Uani 1 1 d . . . . .
C1 C 0.69295(9) 0.55213(17) 0.24198(6) 0.0371(4) Uani 1 1 d . . . . .
C2 C 0.69997(9) 0.64494(18) 0.22279(7) 0.0394(5) Uani 1 1 d . . . . .
H2A H 0.738462 0.659737 0.216269 0.047 Uiso 1 1 calc R U . . .
C3 C 0.65907(9) 0.71980(16) 0.21161(6) 0.0348(4) Uani 1 1 d . . . . .
N3 N 0.60556(7) 0.71791(13) 0.22335(5) 0.0325(4) Uani 1 1 d . . . . .
C4 C 0.74778(11) 0.4884(2) 0.24524(9) 0.0574(7) Uani 1 1 d . . . . .
H4A H 0.741266 0.427996 0.261357 0.086 Uiso 1 1 calc R U . . .
H4B H 0.779356 0.528845 0.257599 0.086 Uiso 1 1 calc R U . . .
H4C H 0.758083 0.467181 0.218852 0.086 Uiso 1 1 calc R U . . .
C5 C 0.67795(10) 0.80095(18) 0.18340(7) 0.0439(5) Uani 1 1 d . . . . .
H5A H 0.658433 0.790150 0.157412 0.066 Uiso 1 1 calc R U . . .
H5B H 0.719907 0.797006 0.181148 0.066 Uiso 1 1 calc R U . . .
H5C H 0.667731 0.868249 0.193357 0.066 Uiso 1 1 calc R U . . .
N6 N 0.56642(7) 0.79231(13) 0.20610(5) 0.0325(4) Uani 1 1 d . . . . .
C6 C 0.56568(8) 0.88310(15) 0.22218(6) 0.0315(4) Uani 1 1 d . . . . .
C7 C 0.53138(8) 0.96221(15) 0.20550(6) 0.0325(4) Uani 1 1 d . . . . .
H7A H 0.530760 1.023646 0.220228 0.039 Uiso 1 1 calc R U . . .
C8 C 0.49815(8) 0.96132(14) 0.16994(6) 0.0304(4) Uani 1 1 d . . . . .
N8 N 0.48700(7) 0.87789(12) 0.14798(5) 0.0293(3) Uani 1 1 d . . . . .
C9 C 0.60201(9) 0.90626(18) 0.25946(6) 0.0392(5) Uani 1 1 d . . . . .
H9A H 0.591787 0.859095 0.280334 0.059 Uiso 1 1 calc R U . . .
H9B H 0.594719 0.976330 0.267775 0.059 Uiso 1 1 calc R U . . .
H9C H 0.643045 0.898360 0.254427 0.059 Uiso 1 1 calc R U . . .
C10 C 0.47352(10) 1.06313(16) 0.15641(7) 0.0408(5) Uani 1 1 d . . . . .
H10A H 0.492171 1.084993 0.132606 0.061 Uiso 1 1 calc R U . . .
H10B H 0.480677 1.113769 0.177296 0.061 Uiso 1 1 calc R U . . .
H10C H 0.431778 1.056455 0.150594 0.061 Uiso 1 1 calc R U . . .
C11 C 0.64453(9) 0.41863(16) 0.27435(7) 0.0374(4) Uani 1 1 d . . . . .
C12 C 0.65584(10) 0.41301(18) 0.31538(7) 0.0431(5) Uani 1 1 d . . . . .
C13 C 0.65548(12) 0.3182(2) 0.33369(8) 0.0529(6) Uani 1 1 d . . . . .
H13A H 0.662496 0.313871 0.361456 0.063 Uiso 1 1 calc R U . . .
C14 C 0.64504(11) 0.2302(2) 0.31206(9) 0.0550(6) Uani 1 1 d . . . . .
H14A H 0.645627 0.165852 0.324831 0.066 Uiso 1 1 calc R U . . .
C15 C 0.63382(12) 0.23647(19) 0.27204(9) 0.0544(6) Uani 1 1 d . . . . .
H15A H 0.626160 0.175755 0.257485 0.065 Uiso 1 1 calc R U . . .
C16 C 0.63334(11) 0.32931(18) 0.25211(8) 0.0485(6) Uani 1 1 d D . . . .
C17 C 0.66967(12) 0.5074(2) 0.34048(7) 0.0514(6) Uani 1 1 d . . . . .
H17A H 0.656281 0.568381 0.324891 0.062 Uiso 1 1 calc R U . . .
C18 C 0.63757(15) 0.5062(3) 0.37831(10) 0.0736(9) Uani 1 1 d . . . . .
H18A H 0.596046 0.498127 0.371948 0.110 Uiso 1 1 calc R U . . .
H18B H 0.644432 0.570464 0.392493 0.110 Uiso 1 1 calc R U . . .
H18C H 0.651529 0.449401 0.394914 0.110 Uiso 1 1 calc R U . . .
C19 C 0.73380(16) 0.5193(3) 0.35009(13) 0.0902(13) Uani 1 1 d . . . . .
H19A H 0.748782 0.457805 0.363373 0.135 Uiso 1 1 calc R U . . .
H19B H 0.740488 0.578228 0.367457 0.135 Uiso 1 1 calc R U . . .
H19C H 0.753724 0.529719 0.325669 0.135 Uiso 1 1 calc R U . . .
C20 C 0.62683(19) 0.3305(2) 0.20695(10) 0.0556(10) Uani 0.834(8) 1 d D U P A 1
H20A H 0.623914 0.403046 0.198178 0.067 Uiso 0.834(8) 1 calc R U P A 1
C21 C 0.6791(3) 0.2828(4) 0.18831(13) 0.0902(17) Uani 0.834(8) 1 d D U P A 1
H21A H 0.714368 0.318038 0.197904 0.135 Uiso 0.834(8) 1 calc R U P A 1
H21B H 0.681720 0.210654 0.195509 0.135 Uiso 0.834(8) 1 calc R U P A 1
H21C H 0.674543 0.289198 0.159560 0.135 Uiso 0.834(8) 1 calc R U P A 1
C22 C 0.5717(2) 0.2755(3) 0.19198(15) 0.0838(18) Uani 0.834(8) 1 d D U P A 1
H22A H 0.538220 0.306057 0.203933 0.126 Uiso 0.834(8) 1 calc R U P A 1
H22B H 0.567176 0.281882 0.163231 0.126 Uiso 0.834(8) 1 calc R U P A 1
H22C H 0.574353 0.203338 0.199179 0.126 Uiso 0.834(8) 1 calc R U P A 1
C20' C 0.5986(7) 0.3230(14) 0.2135(4) 0.052(5) Uiso 0.166(8) 1 d D U P A 2
H20B H 0.598597 0.392563 0.201557 0.063 Uiso 0.166(8) 1 calc R U P A 2
C21' C 0.6356(9) 0.2554(16) 0.1882(6) 0.072(6) Uiso 0.166(8) 1 d D U P A 2
H21D H 0.616265 0.246737 0.162085 0.107 Uiso 0.166(8) 1 calc R U P A 2
H21E H 0.673445 0.287448 0.185555 0.107 Uiso 0.166(8) 1 calc R U P A 2
H21F H 0.640909 0.188755 0.200878 0.107 Uiso 0.166(8) 1 calc R U P A 2
C22' C 0.5364(7) 0.2862(15) 0.2115(6) 0.062(5) Uiso 0.166(8) 1 d D U P A 2
H22D H 0.521039 0.287320 0.184035 0.094 Uiso 0.166(8) 1 calc R U P A 2
H22E H 0.534859 0.216603 0.221737 0.094 Uiso 0.166(8) 1 calc R U P A 2
H22F H 0.513123 0.331066 0.227389 0.094 Uiso 0.166(8) 1 calc R U P A 2
C23 C 0.46527(9) 0.89290(14) 0.10792(6) 0.0309(4) Uani 1 1 d . . . . .
C24 C 0.50604(9) 0.89958(16) 0.07850(6) 0.0372(4) Uani 1 1 d . . . . .
C25 C 0.48508(11) 0.90808(19) 0.03933(7) 0.0451(5) Uani 1 1 d . . . . .
H25A H 0.511665 0.912940 0.019059 0.054 Uiso 1 1 calc R U . . .
C26 C 0.42643(12) 0.9095(2) 0.02949(7) 0.0489(6) Uani 1 1 d . . . . .
H26A H 0.413099 0.914535 0.002619 0.059 Uiso 1 1 calc R U . . .
C27 C 0.38721(10) 0.90381(18) 0.05849(7) 0.0431(5) Uani 1 1 d . . . . .
H27A H 0.346988 0.904937 0.051309 0.052 Uiso 1 1 calc R U . . .
C28 C 0.40549(9) 0.89635(15) 0.09834(6) 0.0349(4) Uani 1 1 d . . . . .
C29 C 0.57087(10) 0.8984(2) 0.08901(7) 0.0463(5) Uani 1 1 d . . . . .
H29A H 0.577225 0.857145 0.113603 0.056 Uiso 1 1 calc R U . . .
C30 C 0.59395(13) 1.0054(3) 0.09786(10) 0.0684(8) Uani 1 1 d . . . . .
H30A H 0.583780 1.050209 0.075496 0.103 Uiso 1 1 calc R U . . .
H30B H 0.636112 1.002803 0.102205 0.103 Uiso 1 1 calc R U . . .
H30C H 0.576777 1.031702 0.121565 0.103 Uiso 1 1 calc R U . . .
C31 C 0.60639(12) 0.8500(2) 0.05748(10) 0.0590(7) Uani 1 1 d . . . . .
H31A H 0.590059 0.783293 0.050260 0.088 Uiso 1 1 calc R U . . .
H31B H 0.646467 0.841539 0.067754 0.088 Uiso 1 1 calc R U . . .
H31C H 0.605490 0.893953 0.034145 0.088 Uiso 1 1 calc R U . . .
C32 C 0.36194(9) 0.89058(18) 0.13001(7) 0.0417(5) Uani 1 1 d . . . . .
H32A H 0.382308 0.913046 0.155230 0.050 Uiso 1 1 calc R U . . .
C33 C 0.34212(14) 0.7814(2) 0.13615(11) 0.0703(8) Uani 1 1 d . . . . .
H33A H 0.316741 0.779017 0.158312 0.105 Uiso 1 1 calc R U . . .
H33B H 0.375898 0.737903 0.141892 0.105 Uiso 1 1 calc R U . . .
H33C H 0.320967 0.757170 0.112203 0.105 Uiso 1 1 calc R U . . .
C34 C 0.31040(12) 0.9620(3) 0.12237(9) 0.0614(7) Uani 1 1 d . . . . .
H34A H 0.286334 0.937008 0.099792 0.092 Uiso 1 1 calc R U . . .
H34B H 0.324423 1.030530 0.116663 0.092 Uiso 1 1 calc R U . . .
H34C H 0.287420 0.964176 0.145756 0.092 Uiso 1 1 calc R U . . .
O40 O 0.51643(8) 0.62106(13) 0.29146(5) 0.0509(4) Uani 1 1 d . . . . .
C41 C 0.49926(10) 0.52627(18) 0.30727(7) 0.0425(5) Uani 1 1 d . . . . .
H41A H 0.501426 0.465132 0.292480 0.051 Uiso 1 1 calc R U . . .
C42 C 0.47939(10) 0.52602(16) 0.34471(7) 0.0398(5) Uani 1 1 d . . . . .
H42A H 0.469209 0.462509 0.355787 0.048 Uiso 1 1 calc R U . . .
N43 N 0.47347(8) 0.61118(13) 0.36676(5) 0.0360(4) Uani 1 1 d . . . . .
C44 C 0.44935(10) 0.59757(16) 0.40432(7) 0.0386(5) Uani 1 1 d . . . . .
C45 C 0.39093(11) 0.57014(18) 0.40676(7) 0.0448(5) Uani 1 1 d . . . . .
C46 C 0.36856(12) 0.5590(2) 0.44372(8) 0.0549(6) Uani 1 1 d . . . . .
H46A H 0.329155 0.540245 0.445472 0.066 Uiso 1 1 calc R U . . .
C47 C 0.40237(14) 0.5745(2) 0.47784(8) 0.0612(7) Uani 1 1 d . . . . .
H47A H 0.386235 0.566911 0.502805 0.073 Uiso 1 1 calc R U . . .
C48 C 0.45991(13) 0.6010(2) 0.47556(8) 0.0546(6) Uani 1 1 d . . . . .
H48A H 0.483340 0.610959 0.499071 0.066 Uiso 1 1 calc R U . . .
C49 C 0.48390(11) 0.61346(17) 0.43891(7) 0.0440(5) Uani 1 1 d . . . . .
C50 C 0.35168(11) 0.5544(2) 0.37041(8) 0.0564(6) Uani 1 1 d . . . . .
H50A H 0.351924 0.482369 0.362923 0.085 Uiso 1 1 calc R U . . .
H50B H 0.365378 0.595719 0.348768 0.085 Uiso 1 1 calc R U . . .
H50C H 0.312231 0.574925 0.375915 0.085 Uiso 1 1 calc R U . . .
C51 C 0.54668(11) 0.6402(2) 0.43834(8) 0.0520(6) Uani 1 1 d . . . . .
H51A H 0.558372 0.677976 0.462338 0.078 Uiso 1 1 calc R U . . .
H51B H 0.553157 0.682355 0.415195 0.078 Uiso 1 1 calc R U . . .
H51C H 0.569627 0.577664 0.437130 0.078 Uiso 1 1 calc R U . . .
O60 O 0.62769(10) 0.25052(17) 0.43055(6) 0.0653(5) Uani 1 1 d . . . . .
C61 C 0.67092(14) 0.2011(2) 0.45427(9) 0.0657(8) Uani 1 1 d . . . . .
H61A H 0.666046 0.126385 0.452101 0.079 Uiso 1 1 calc R U . . .
H61B H 0.667601 0.220600 0.482214 0.079 Uiso 1 1 calc R U . . .
C62 C 0.72869(17) 0.2309(3) 0.44100(13) 0.0854(10) Uani 1 1 d . . . . .
H62A H 0.731243 0.213479 0.413098 0.128 Uiso 1 1 calc R U . . .
H62B H 0.758863 0.194566 0.456688 0.128 Uiso 1 1 calc R U . . .
H62C H 0.734036 0.304471 0.444475 0.128 Uiso 1 1 calc R U . . .
C63 C 0.57122(14) 0.2216(2) 0.43936(9) 0.0653(7) Uani 1 1 d . . . . .
H63A H 0.565882 0.230987 0.467862 0.078 Uiso 1 1 calc R U . . .
H63B H 0.564900 0.148875 0.432841 0.078 Uiso 1 1 calc R U . . .
C64 C 0.52861(17) 0.2862(3) 0.41570(12) 0.0826(10) Uani 1 1 d . . . . .
H64A H 0.535831 0.280102 0.387633 0.124 Uiso 1 1 calc R U . . .
H64B H 0.532929 0.357418 0.423887 0.124 Uiso 1 1 calc R U . . .
H64C H 0.489233 0.263097 0.420141 0.124 Uiso 1 1 calc R U . . .
O70 O 0.71729(9) 0.36848(17) 0.02186(6) 0.0644(5) Uani 1 1 d . . . . .
C71 C 0.66986(15) 0.3042(3) 0.02990(11) 0.0747(9) Uani 1 1 d . . . . .
H71A H 0.671419 0.241212 0.013971 0.090 Uiso 1 1 calc R U . . .
H71B H 0.632983 0.339447 0.022780 0.090 Uiso 1 1 calc R U . . .
C72 C 0.6729(2) 0.2782(3) 0.07259(12) 0.0881(11) Uani 1 1 d . . . . .
H72A H 0.708021 0.238731 0.079025 0.132 Uiso 1 1 calc R U . . .
H72B H 0.638883 0.237794 0.078662 0.132 Uiso 1 1 calc R U . . .
H72C H 0.673636 0.340958 0.088214 0.132 Uiso 1 1 calc R U . . .
C73 C 0.71624(15) 0.3981(3) -0.01862(9) 0.0713(9) Uani 1 1 d . . . . .
H73A H 0.678479 0.429555 -0.026388 0.086 Uiso 1 1 calc R U . . .
H73B H 0.721398 0.337547 -0.035419 0.086 Uiso 1 1 calc R U . . .
C74 C 0.76325(17) 0.4717(3) -0.02419(11) 0.0833(10) Uani 1 1 d . . . . .
H74A H 0.800438 0.440556 -0.015985 0.125 Uiso 1 1 calc R U . . .
H74B H 0.757141 0.532483 -0.008221 0.125 Uiso 1 1 calc R U . . .
H74C H 0.763404 0.490858 -0.052068 0.125 Uiso 1 1 calc R U . . .

loop_
_atom_site_aniso_label
_atom_site_aniso_U_11
_atom_site_aniso_U_22
_atom_site_aniso_U_33
_atom_site_aniso_U_23
_atom_site_aniso_U_13
_atom_site_aniso_U_12
Mg1 0.0276(3) 0.0371(4) 0.0507(4) 0.0033(3) 0.0085(3) 0.0023(3)
Mg2 0.0305(3) 0.0261(3) 0.0309(3) 0.0011(2) 0.0006(2) 0.0003(2)
N1 0.0314(8) 0.0337(9) 0.0391(9) 0.0021(7) 0.0039(7) 0.0042(7)
C1 0.0277(9) 0.0454(11) 0.0382(11) 0.0057(9) 0.0031(8) 0.0073(8)
C2 0.0259(9) 0.0489(12) 0.0435(12) 0.0109(9) 0.0043(8) 0.0030(8)
C3 0.0322(10) 0.0375(10) 0.0344(10) 0.0051(8) -0.0003(8) 0.0004(8)
N3 0.0278(8) 0.0357(9) 0.0335(8) 0.0039(7) -0.0020(6) 0.0031(6)
C4 0.0393(12) 0.0673(17) 0.0668(17) 0.0257(13) 0.0155(11) 0.0237(12)
C5 0.0419(12) 0.0441(12) 0.0463(13) 0.0117(10) 0.0078(10) 0.0012(9)
N6 0.0298(8) 0.0338(8) 0.0332(8) 0.0043(7) -0.0030(6) 0.0038(6)
C6 0.0274(9) 0.0371(10) 0.0298(9) 0.0017(8) 0.0008(7) -0.0022(7)
C7 0.0327(9) 0.0308(9) 0.0338(10) -0.0018(8) 0.0002(8) -0.0001(7)
C8 0.0289(9) 0.0291(9) 0.0333(10) 0.0018(7) 0.0021(7) 0.0010(7)
N8 0.0290(8) 0.0286(8) 0.0299(8) 0.0021(6) -0.0015(6) 0.0013(6)
C9 0.0339(10) 0.0490(12) 0.0341(11) -0.0032(9) -0.0048(8) -0.0010(9)
C10 0.0474(12) 0.0298(10) 0.0444(12) 0.0008(9) -0.0040(9) 0.0054(9)
C11 0.0333(10) 0.0364(10) 0.0434(11) 0.0058(9) 0.0095(8) 0.0043(8)
C12 0.0438(12) 0.0429(12) 0.0439(12) 0.0070(9) 0.0145(9) 0.0094(9)
C13 0.0596(15) 0.0526(14) 0.0479(14) 0.0147(11) 0.0169(11) 0.0078(12)
C14 0.0513(14) 0.0436(13) 0.0714(17) 0.0202(12) 0.0149(12) 0.0001(11)
C15 0.0557(15) 0.0366(12) 0.0707(17) 0.0041(11) 0.0021(13) -0.0007(10)
C16 0.0513(13) 0.0384(12) 0.0553(14) 0.0037(10) -0.0025(11) 0.0032(10)
C17 0.0682(16) 0.0476(13) 0.0392(12) 0.0025(10) 0.0098(11) 0.0146(12)
C18 0.0682(19) 0.096(2) 0.0577(17) -0.0177(17) 0.0151(15) 0.0053(17)
C19 0.070(2) 0.092(3) 0.112(3) -0.050(2) 0.030(2) -0.0196(19)
C20 0.072(3) 0.0390(16) 0.0543(19) 0.0015(13) -0.0094(17) 0.0004(15)
C21 0.115(4) 0.099(3) 0.058(2) -0.010(2) 0.016(2) 0.015(3)
C22 0.105(4) 0.0451(19) 0.096(3) -0.0014(19) -0.043(3) -0.003(2)
C23 0.0356(10) 0.0266(9) 0.0302(10) 0.0022(7) -0.0021(8) 0.0022(7)
C24 0.0391(11) 0.0361(10) 0.0363(11) 0.0062(8) 0.0015(8) 0.0003(8)
C25 0.0522(13) 0.0495(13) 0.0340(11) 0.0063(9) 0.0052(10) 0.0016(10)
C26 0.0595(15) 0.0536(14) 0.0324(11) 0.0044(10) -0.0083(10) 0.0042(11)
C27 0.0429(12) 0.0462(12) 0.0390(12) 0.0008(9) -0.0098(9) 0.0045(9)
C28 0.0355(10) 0.0327(10) 0.0361(10) 0.0004(8) -0.0032(8) 0.0036(8)
C29 0.0365(11) 0.0591(14) 0.0438(12) 0.0119(10) 0.0059(9) -0.0018(10)
C30 0.0485(15) 0.086(2) 0.0720(19) -0.0281(16) 0.0159(13) -0.0188(14)
C31 0.0441(13) 0.0504(14) 0.084(2) -0.0003(13) 0.0183(13) -0.0005(11)
C32 0.0308(10) 0.0508(13) 0.0430(12) 0.0017(10) -0.0019(9) 0.0043(9)
C33 0.0587(17) 0.0634(18) 0.091(2) 0.0115(16) 0.0221(16) -0.0061(14)
C34 0.0459(14) 0.082(2) 0.0556(15) -0.0020(14) 0.0004(12) 0.0231(13)
O40 0.0609(10) 0.0425(9) 0.0516(10) 0.0082(7) 0.0237(8) 0.0126(8)
C41 0.0417(11) 0.0417(12) 0.0446(12) -0.0034(9) 0.0081(9) 0.0010(9)
C42 0.0410(11) 0.0321(10) 0.0467(12) 0.0011(9) 0.0068(9) 0.0003(8)
N43 0.0368(9) 0.0317(8) 0.0398(9) 0.0030(7) 0.0064(7) -0.0009(7)
C44 0.0439(11) 0.0306(10) 0.0419(11) 0.0041(8) 0.0070(9) 0.0026(8)
C45 0.0485(13) 0.0375(11) 0.0495(13) 0.0043(10) 0.0128(10) -0.0040(9)
C46 0.0579(15) 0.0492(14) 0.0597(16) 0.0072(12) 0.0224(13) -0.0044(11)
C47 0.083(2) 0.0540(15) 0.0490(15) 0.0069(12) 0.0286(14) 0.0017(14)
C48 0.0719(18) 0.0493(14) 0.0427(13) 0.0024(10) 0.0046(12) 0.0093(12)
C49 0.0525(13) 0.0336(11) 0.0464(13) 0.0017(9) 0.0084(10) 0.0069(9)
C50 0.0455(13) 0.0673(17) 0.0570(15) 0.0013(13) 0.0084(11) -0.0119(12)
C51 0.0513(14) 0.0542(14) 0.0500(14) -0.0042(11) -0.0022(11) 0.0068(11)
O60 0.0718(13) 0.0700(13) 0.0541(11) 0.0156(9) 0.0027(9) -0.0027(10)
C61 0.079(2) 0.0618(17) 0.0559(16) 0.0055(13) -0.0031(15) 0.0025(15)
C62 0.076(2) 0.083(2) 0.097(3) 0.011(2) 0.001(2) 0.0021(18)
C63 0.0752(19) 0.0665(18) 0.0543(16) -0.0054(13) 0.0049(14) -0.0085(15)
C64 0.077(2) 0.091(3) 0.079(2) -0.0064(19) -0.0085(18) 0.0020(19)
O70 0.0645(12) 0.0690(13) 0.0587(12) -0.0064(9) -0.0046(9) 0.0004(10)
C71 0.0691(19) 0.070(2) 0.084(2) -0.0116(17) -0.0080(17) -0.0052(16)
C72 0.101(3) 0.073(2) 0.091(3) 0.0007(19) 0.016(2) -0.010(2)
C73 0.0695(19) 0.089(2) 0.0548(17) -0.0069(15) -0.0055(14) 0.0182(17)
C74 0.090(3) 0.091(3) 0.068(2) 0.0099(18) -0.0022(18) 0.000(2)

loop_
_atom_type_symbol
_atom_type_description
_atom_type_scat_dispersion_real
_atom_type_scat_dispersion_imag
_atom_type_scat_source
C C 0.0181 0.0091 'International Tables Vol C Tables 4.2.6.8 and 6.1.1.4'
H H 0.0000 0.0000 'International Tables Vol C Tables 4.2.6.8 and 6.1.1.4'
Mg Mg 0.1719 0.1771 'International Tables Vol C Tables 4.2.6.8 and 6.1.1.4'
N N 0.0311 0.0180 'International Tables Vol C Tables 4.2.6.8 and 6.1.1.4'
O O 0.0492 0.0322 'International Tables Vol C Tables 4.2.6.8 and 6.1.1.4'

loop_
_geom_angle_atom_site_label_1
_geom_angle_atom_site_label_2
_geom_angle_atom_site_label_3
_geom_angle
_geom_angle_site_symmetry_1
_geom_angle_site_symmetry_3
_geom_angle_publ_flag
O40 Mg1 N3 118.74(8) . . ?
O40 Mg1 N1 119.99(8) . . ?
N3 Mg1 N1 93.49(7) . . ?
O40 Mg1 O40 84.50(8) . 2_655 ?
N3 Mg1 O40 93.22(7) . 2_655 ?
N1 Mg1 O40 146.65(7) . 2_655 ?
O40 Mg1 C41 104.93(8) . 2_655 ?
N3 Mg1 C41 106.07(8) . 2_655 ?
N1 Mg1 C41 113.02(8) . 2_655 ?
O40 Mg1 C41 34.12(7) 2_655 2_655 ?
O40 Mg1 C41 28.31(7) . . ?
N3 Mg1 C41 146.64(8) . . ?
N1 Mg1 C41 103.12(7) . . ?
O40 Mg1 C41 88.57(7) 2_655 . ?
C41 Mg1 C41 93.88(8) 2_655 . ?
O40 Mg1 Mg1 47.12(6) . 2_655 ?
N3 Mg1 Mg1 119.99(5) . 2_655 ?
N1 Mg1 Mg1 146.48(5) . 2_655 ?
O40 Mg1 Mg1 39.64(4) 2_655 2_655 ?
C41 Mg1 Mg1 58.97(6) 2_655 2_655 ?
C41 Mg1 Mg1 49.79(5) . 2_655 ?
O40 Mg1 Mg2 107.10(6) . . ?
N3 Mg1 Mg2 57.36(5) . . ?
N1 Mg1 Mg2 132.67(6) . . ?
O40 Mg1 Mg2 36.50(4) 2_655 . ?
C41 Mg1 Mg2 54.24(6) 2_655 . ?
C41 Mg1 Mg2 121.79(5) . . ?
Mg1 Mg1 Mg2 72.28(3) 2_655 . ?
N6 Mg2 N43 120.45(7) . 2_655 ?
N6 Mg2 N8 88.48(7) . . ?
N43 Mg2 N8 126.79(7) 2_655 . ?
N6 Mg2 O40 91.33(7) . 2_655 ?
N43 Mg2 O40 84.93(7) 2_655 2_655 ?
N8 Mg2 O40 142.31(7) . 2_655 ?
N6 Mg2 C42 113.37(7) . 2_655 ?
N43 Mg2 C42 28.02(7) 2_655 2_655 ?
N8 Mg2 C42 152.81(7) . 2_655 ?
O40 Mg2 C42 57.07(7) 2_655 2_655 ?
N6 Mg2 C41 102.35(7) . 2_655 ?
N43 Mg2 C41 56.37(7) 2_655 2_655 ?
N8 Mg2 C41 164.73(7) . 2_655 ?
O40 Mg2 C41 28.79(6) 2_655 2_655 ?
C42 Mg2 C41 28.37(7) 2_655 2_655 ?
N6 Mg2 Mg1 56.95(5) . . ?
N43 Mg2 Mg1 87.22(6) 2_655 . ?
N8 Mg2 Mg1 142.24(5) . . ?
O40 Mg2 Mg1 39.98(6) 2_655 . ?
C42 Mg2 Mg1 64.49(5) 2_655 . ?
C41 Mg2 Mg1 45.68(5) 2_655 . ?
C1 N1 C11 117.72(17) . . ?
C1 N1 Mg1 121.02(14) . . ?
C11 N1 Mg1 121.20(13) . . ?
N1 C1 C2 125.68(18) . . ?
N1 C1 C4 120.9(2) . . ?
C2 C1 C4 113.41(19) . . ?
C1 C2 C3 130.12(19) . . ?
N3 C3 C2 122.35(19) . . ?
N3 C3 C5 120.76(18) . . ?
C2 C3 C5 116.81(19) . . ?
C3 N3 N6 116.44(16) . . ?
C3 N3 Mg1 125.77(14) . . ?
N6 N3 Mg1 114.17(12) . . ?
C6 N6 N3 118.09(16) . . ?
C6 N6 Mg2 127.10(13) . . ?
N3 N6 Mg2 113.28(12) . . ?
N6 C6 C7 121.53(18) . . ?
N6 C6 C9 120.79(18) . . ?
C7 C6 C9 117.68(18) . . ?
C8 C7 C6 127.90(18) . . ?
N8 C8 C7 124.58(17) . . ?
N8 C8 C10 119.59(17) . . ?
C7 C8 C10 115.83(17) . . ?
C8 N8 C23 117.42(15) . . ?
C8 N8 Mg2 123.34(13) . . ?
C23 N8 Mg2 118.99(12) . . ?
C12 C11 C16 120.4(2) . . ?
C12 C11 N1 119.2(2) . . ?
C16 C11 N1 120.4(2) . . ?
C13 C12 C11 119.0(2) . . ?
C13 C12 C17 118.8(2) . . ?
C11 C12 C17 122.2(2) . . ?
C14 C13 C12 121.0(2) . . ?
C15 C14 C13 119.6(2) . . ?
C14 C15 C16 122.0(3) . . ?
C15 C16 C11 118.1(2) . . ?
C15 C16 C20' 111.4(7) . . ?
C11 C16 C20' 126.0(7) . . ?
C15 C16 C20 119.5(2) . . ?
C11 C16 C20 122.2(2) . . ?
C19 C17 C18 109.8(3) . . ?
C19 C17 C12 112.2(2) . . ?
C18 C17 C12 111.5(2) . . ?
C21 C20 C22 109.5(4) . . ?
C21 C20 C16 111.9(3) . . ?
C22 C20 C16 111.3(3) . . ?
C16 C20' C22' 121.2(13) . . ?
C16 C20' C21' 103.5(12) . . ?
C22' C20' C21' 110.5(13) . . ?
C28 C23 C24 121.40(18) . . ?
C28 C23 N8 120.90(18) . . ?
C24 C23 N8 117.64(17) . . ?
C25 C24 C23 117.9(2) . . ?
C25 C24 C29 120.8(2) . . ?
C23 C24 C29 121.36(19) . . ?
C26 C25 C24 121.2(2) . . ?
C27 C26 C25 120.3(2) . . ?
C26 C27 C28 121.2(2) . . ?
C27 C28 C23 118.0(2) . . ?
C27 C28 C32 120.77(19) . . ?
C23 C28 C32 121.24(18) . . ?
C31 C29 C24 113.7(2) . . ?
C31 C29 C30 109.0(2) . . ?
C24 C29 C30 111.5(2) . . ?
C28 C32 C33 111.2(2) . . ?
C28 C32 C34 113.1(2) . . ?
C33 C32 C34 111.2(2) . . ?
C41 O40 Mg1 110.18(13) . . ?
C41 O40 Mg2 105.52(13) . 2_655 ?
Mg1 O40 Mg2 142.34(10) . 2_655 ?
C41 O40 Mg1 81.68(13) . 2_655 ?
Mg1 O40 Mg1 93.24(8) . 2_655 ?
Mg2 O40 Mg1 103.53(7) 2_655 2_655 ?
C42 C41 O40 117.8(2) . . ?
C42 C41 Mg1 117.13(16) . 2_655 ?
O40 C41 Mg1 64.20(12) . 2_655 ?
C42 C41 Mg1 154.63(17) . . ?
O40 C41 Mg1 41.52(9) . . ?
Mg1 C41 Mg1 71.24(6) 2_655 . ?
C42 C41 Mg2 72.33(13) . 2_655 ?
O40 C41 Mg2 45.69(10) . 2_655 ?
Mg1 C41 Mg2 80.09(7) 2_655 2_655 ?
Mg1 C41 Mg2 86.59(7) . 2_655 ?
N43 C42 C41 123.8(2) . . ?
N43 C42 Mg2 44.63(10) . 2_655 ?
C41 C42 Mg2 79.30(13) . 2_655 ?
C42 N43 C44 116.41(17) . . ?
C42 N43 Mg2 107.35(14) . 2_655 ?
C44 N43 Mg2 135.71(14) . 2_655 ?
C49 C44 C45 119.8(2) . . ?
C49 C44 N43 119.8(2) . . ?
C45 C44 N43 120.5(2) . . ?
C46 C45 C44 119.1(2) . . ?
C46 C45 C50 119.2(2) . . ?
C44 C45 C50 121.8(2) . . ?
C47 C46 C45 121.4(3) . . ?
C46 C47 C48 119.7(2) . . ?
C47 C48 C49 120.6(3) . . ?
C48 C49 C44 119.5(2) . . ?
C48 C49 C51 118.1(2) . . ?
C44 C49 C51 122.4(2) . . ?
C63 O60 C61 113.1(2) . . ?
O60 C61 C62 109.2(3) . . ?
O60 C63 C64 109.0(3) . . ?
C71 O70 C73 111.9(2) . . ?
O70 C71 C72 109.1(3) . . ?
O70 C73 C74 109.1(3) . . ?

loop_
_geom_bond_atom_site_label_1
_geom_bond_atom_site_label_2
_geom_bond_distance
_geom_bond_site_symmetry_2
_geom_bond_publ_flag
Mg1 O40 1.9864(18) . ?
Mg1 N3 1.9957(18) . ?
Mg1 N1 2.0804(18) . ?
Mg1 O40 2.281(2) 2_655 ?
Mg1 C41 2.507(2) 2_655 ?
Mg1 C41 2.813(2) . ?
Mg1 Mg1 3.1083(13) 2_655 ?
Mg1 Mg2 3.4521(10) . ?
Mg2 N6 2.0264(18) . ?
Mg2 N43 2.0294(18) 2_655 ?
Mg2 N8 2.0663(17) . ?
Mg2 O40 2.1119(18) 2_655 ?
Mg2 C42 2.757(2) 2_655 ?
Mg2 C41 2.844(2) 2_655 ?
N1 C1 1.339(3) . ?
N1 C11 1.443(3) . ?
C1 C2 1.396(3) . ?
C1 C4 1.520(3) . ?
C2 C3 1.403(3) . ?
C3 N3 1.322(3) . ?
C3 C5 1.514(3) . ?
N3 N6 1.436(2) . ?
N6 C6 1.312(3) . ?
C6 C7 1.408(3) . ?
C6 C9 1.513(3) . ?
C7 C8 1.397(3) . ?
C8 N8 1.343(3) . ?
C8 C10 1.515(3) . ?
N8 C23 1.439(2) . ?
C11 C12 1.406(3) . ?
C11 C16 1.412(3) . ?
C12 C13 1.392(3) . ?
C12 C17 1.529(4) . ?
C13 C14 1.384(4) . ?
C14 C15 1.373(4) . ?
C15 C16 1.395(3) . ?
C16 C20' 1.503(13) . ?
C16 C20 1.533(4) . ?
C17 C19 1.511(5) . ?
C17 C18 1.519(4) . ?
C20 C21 1.529(6) . ?
C20 C22 1.530(5) . ?
C20' C22' 1.518(14) . ?
C20' C21' 1.528(14) . ?
C23 C28 1.405(3) . ?
C23 C24 1.414(3) . ?
C24 C25 1.396(3) . ?
C24 C29 1.524(3) . ?
C25 C26 1.381(4) . ?
C26 C27 1.377(4) . ?
C27 C28 1.400(3) . ?
C28 C32 1.515(3) . ?
C29 C31 1.524(4) . ?
C29 C30 1.527(4) . ?
C32 C33 1.523(4) . ?
C32 C34 1.529(3) . ?
O40 C41 1.421(3) . ?
C41 C42 1.375(3) . ?
C42 N43 1.357(3) . ?
N43 C44 1.431(3) . ?
C44 C49 1.401(3) . ?
C44 C45 1.407(3) . ?
C45 C46 1.391(4) . ?
C45 C50 1.507(4) . ?
C46 C47 1.378(4) . ?
C47 C48 1.384(4) . ?
C48 C49 1.400(4) . ?
C49 C51 1.497(4) . ?
O60 C63 1.409(4) . ?
O60 C61 1.409(4) . ?
C61 C62 1.487(5) . ?
C63 C64 1.501(5) . ?
O70 C71 1.423(4) . ?
O70 C73 1.428(4) . ?
C71 C72 1.488(5) . ?
C73 C74 1.475(5) . ?
